data_7150133
loop_
_publ_author_name
'Kanamori, Daisuke'
'Furukawa, Atsushi'
'Okamura, Taka-aki'
'Yamamoto, Hitoshi'
'Ueyama, Norikazu'

_publ_section_title
;
 Contribution of the intramolecular hydrogen bond to the shift of the
 pKa value and the oxidation potential of phenols and phenolate anions.
;
_journal_issue 8
_journal_name_full 'Organic &amp; biomolecular chemistry'
_journal_page_first 1453
_journal_page_last 1459
_journal_paper_doi 10.1039/b419361j
_journal_volume 3
_journal_year 2005
_chemical_formula_moiety 'C11 H14 N O2, C8 H20 N, H2 O'
_chemical_formula_sum 'C19 H36 N2 O3'
_chemical_formula_weight 340.50
_chemical_name_systematic
;
?
;
_space_group_IT_number 2
_symmetry_cell_setting triclinic
_symmetry_space_group_name_Hall '-P 1'
_symmetry_space_group_name_H-M 'P -1'
_atom_sites_solution_hydrogens geom
_atom_sites_solution_primary direct
_atom_sites_solution_secondary difmap
_audit_creation_method SHELXL-97
_cell_angle_alpha 97.147(15)
_cell_angle_beta 92.285(15)
_cell_angle_gamma 109.753(14)
_cell_formula_units_Z 2
_cell_length_a 10.0678(16)
_cell_length_b 12.211(3)
_cell_length_c 9.0829(12)
_cell_measurement_reflns_used 9
_cell_measurement_temperature 298
_cell_measurement_theta_max 13.7
_cell_measurement_theta_min 13.1
_cell_volume 1038.7(4)
_computing_cell_refinement WinAFC
_computing_data_collection WinAFC
_computing_data_reduction 'teXsan Ver. 1.11'
_computing_publication_material 'teXsan Ver. 1.11'
_computing_structure_refinement 'SHELXL-97 (Sheldrick, 1997)'
_computing_structure_solution MULTAN88
_diffrn_ambient_temperature 298
_diffrn_measured_fraction_theta_full 0.999
_diffrn_measured_fraction_theta_max 0.999
_diffrn_measurement_device_type 'Rigaku AFC7R'
_diffrn_measurement_method \w-2\q
_diffrn_radiation_monochromator graphite
_diffrn_radiation_source 'fine-focus sealed tube'
_diffrn_radiation_type MoK\a
_diffrn_radiation_wavelength 0.71069
_diffrn_reflns_av_R_equivalents 0.0346
_diffrn_reflns_av_sigmaI/netI 0.2334
_diffrn_reflns_limit_h_max 13
_diffrn_reflns_limit_h_min -12
_diffrn_reflns_limit_k_max 8
_diffrn_reflns_limit_k_min -15
_diffrn_reflns_limit_l_max 11
_diffrn_reflns_limit_l_min -11
_diffrn_reflns_number 5729
_diffrn_reflns_theta_full 27.50
_diffrn_reflns_theta_max 27.50
_diffrn_reflns_theta_min 2.68
_diffrn_standards_decay_% 0.53
_diffrn_standards_interval_count 150
_diffrn_standards_number 3
_exptl_absorpt_coefficient_mu 0.073
_exptl_absorpt_correction_type none
_exptl_crystal_colour colorless
_exptl_crystal_density_diffrn 1.089
_exptl_crystal_density_method 'not measured'
_exptl_crystal_description needle
_exptl_crystal_F_000 376
_exptl_crystal_size_max 0.500
_exptl_crystal_size_mid 0.500
_exptl_crystal_size_min 0.500
_refine_diff_density_max 0.429
_refine_diff_density_min -0.188
_refine_diff_density_rms 0.047
_refine_ls_extinction_method none
_refine_ls_goodness_of_fit_ref 1.013
_refine_ls_hydrogen_treatment mixed
_refine_ls_matrix_type full
_refine_ls_number_parameters 217
_refine_ls_number_reflns 4752
_refine_ls_number_restraints 0
_refine_ls_restrained_S_all 1.013
_refine_ls_R_factor_all 0.3179
_refine_ls_R_factor_gt 0.0688
_refine_ls_shift/su_max 0.000
_refine_ls_shift/su_mean 0.000
_refine_ls_structure_factor_coef Fsqd
_refine_ls_weighting_details 'calc w=1/[\s^2^(Fo^2^)+(0.0800P)^2^+0.0000P] where P=(Fo^2^+2Fc^2^)/3'
_refine_ls_weighting_scheme calc
_refine_ls_wR_factor_gt 0.1691
_refine_ls_wR_factor_ref 0.2319
_reflns_number_gt 1179
_reflns_number_total 4752
_reflns_threshold_expression >2sigma(I)
_cod_data_source_file b419361j-ccdc.txt
_cod_data_source_block 1'ONEt4
_cod_original_cell_volume 1038.8(3)
_cod_original_sg_symbol_Hall '-P 1         '
_cod_original_sg_symbol_H-M 'P -1         '
_cod_database_code 7150133

loop_
_symmetry_equiv_pos_as_xyz
'x, y, z'
'-x, -y, -z'

loop_
_atom_site_label
_atom_site_type_symbol
_atom_site_fract_x
_atom_site_fract_y
_atom_site_fract_z
_atom_site_U_iso_or_equiv
_atom_site_adp_type
_atom_site_occupancy
_atom_site_symmetry_multiplicity
_atom_site_calc_flag
_atom_site_refinement_flags
_atom_site_disorder_assembly
_atom_site_disorder_group
O11 O 0.3893(2) 0.3755(2) 0.7916(3) 0.0593(8) Uani 1 1 d . . .
O1 O -0.0119(3) 0.1119(2) 0.7047(3) 0.0829(10) Uani 1 1 d . . .
O100 O 0.3411(3) 0.5125(2) 1.0420(3) 0.0850(10) Uani 1 1 d . . .
N1 N 0.1076(3) 0.3059(3) 0.7266(3) 0.0543(9) Uani 1 1 d . . .
H1 H 0.1906 0.3583 0.7309 0.065 Uiso 1 1 calc R . .
N21 N 0.3178(4) 0.2147(3) 0.2154(4) 0.0677(10) Uani 1 1 d . . .
C11 C 0.3731(4) 0.2667(4) 0.7449(4) 0.0491(10) Uani 1 1 d . . .
C12 C 0.2390(4) 0.1748(3) 0.7057(4) 0.0473(10) Uani 1 1 d . . .
C13 C 0.2319(5) 0.0606(4) 0.6528(4) 0.0621(12) Uani 1 1 d . . .
H13 H 0.1439 0.0019 0.6279 0.075 Uiso 1 1 calc R . .
C14 C 0.3530(6) 0.0334(4) 0.6370(5) 0.0754(14) Uani 1 1 d . . .
H14 H 0.3467 -0.0431 0.6010 0.091 Uiso 1 1 calc R . .
C15 C 0.4836(5) 0.1199(5) 0.6747(5) 0.0795(14) Uani 1 1 d . . .
H15 H 0.5655 0.1016 0.6639 0.095 Uiso 1 1 calc R . .
C16 C 0.4937(5) 0.2321(4) 0.7277(4) 0.0667(12) Uani 1 1 d . . .
H16 H 0.5832 0.2884 0.7538 0.080 Uiso 1 1 calc R . .
C1 C 0.1018(4) 0.1940(4) 0.7141(4) 0.0510(10) Uani 1 1 d . . .
C17 C -0.0118(4) 0.3497(3) 0.7339(5) 0.0607(11) Uani 1 1 d . . .
C18 C -0.1115(5) 0.2982(4) 0.5929(5) 0.0901(16) Uani 1 1 d . . .
H18A H -0.0603 0.3187 0.5076 0.108 Uiso 1 1 calc R . .
H18B H -0.1873 0.3293 0.5956 0.108 Uiso 1 1 calc R . .
H18C H -0.1498 0.2142 0.5865 0.108 Uiso 1 1 calc R . .
C19 C 0.0525(5) 0.4822(4) 0.7431(6) 0.0943(16) Uani 1 1 d . . .
H19A H 0.1015 0.5012 0.6561 0.113 Uiso 1 1 calc R . .
H19B H 0.1180 0.5137 0.8303 0.113 Uiso 1 1 calc R . .
H19C H -0.0212 0.5155 0.7487 0.113 Uiso 1 1 calc R . .
C20 C -0.0893(5) 0.3193(4) 0.8694(5) 0.0913(16) Uani 1 1 d . . .
H20A H -0.0248 0.3523 0.9572 0.110 Uiso 1 1 calc R . .
H20B H -0.1280 0.2354 0.8643 0.110 Uiso 1 1 calc R . .
H20C H -0.1647 0.3509 0.8733 0.110 Uiso 1 1 calc R . .
C21 C 0.2033(5) 0.2215(4) 0.1130(6) 0.1031(17) Uani 1 1 d . . .
H21A H 0.2070 0.1815 0.0149 0.124 Uiso 1 1 calc R . .
H21B H 0.2199 0.3034 0.1045 0.124 Uiso 1 1 calc R . .
C22 C 0.0530(5) 0.1662(5) 0.1647(7) 0.134(2) Uani 1 1 d . . .
H22A H -0.0162 0.1733 0.0943 0.161 Uiso 1 1 calc R . .
H22B H 0.0476 0.2065 0.2608 0.161 Uiso 1 1 calc R . .
H22C H 0.0348 0.0846 0.1710 0.161 Uiso 1 1 calc R . .
C23 C 0.3155(8) 0.2609(6) 0.3704(6) 0.138(3) Uani 1 1 d . . .
H23A H 0.3967 0.2571 0.4280 0.165 Uiso 1 1 calc R . .
H23B H 0.2307 0.2119 0.4089 0.165 Uiso 1 1 calc R . .
C24 C 0.3189(7) 0.3965(6) 0.3917(6) 0.144(3) Uani 1 1 d . . .
H24A H 0.3174 0.4232 0.4954 0.173 Uiso 1 1 calc R . .
H24B H 0.2376 0.4005 0.3367 0.173 Uiso 1 1 calc R . .
H24C H 0.4037 0.4457 0.3554 0.173 Uiso 1 1 calc R . .
C25 C 0.4544(5) 0.2800(4) 0.1536(6) 0.1009(17) Uani 1 1 d . . .
H25A H 0.4620 0.3616 0.1559 0.121 Uiso 1 1 calc R . .
H25B H 0.4514 0.2467 0.0503 0.121 Uiso 1 1 calc R . .
C26 C 0.5868(6) 0.2756(6) 0.2391(9) 0.162(3) Uani 1 1 d . . .
H26A H 0.6698 0.3188 0.1947 0.194 Uiso 1 1 calc R . .
H26B H 0.5814 0.1953 0.2352 0.194 Uiso 1 1 calc R . .
H26C H 0.5918 0.3101 0.3411 0.194 Uiso 1 1 calc R . .
C27 C 0.3081(6) 0.0835(5) 0.2142(7) 0.1074(19) Uani 1 1 d . . .
H27A H 0.3840 0.0818 0.2821 0.129 Uiso 1 1 calc R . .
H27B H 0.2191 0.0404 0.2509 0.129 Uiso 1 1 calc R . .
C28 C 0.3177(7) 0.0234(5) 0.0647(7) 0.132(2) Uani 1 1 d . . .
H28A H 0.3111 -0.0561 0.0715 0.159 Uiso 1 1 calc R . .
H28B H 0.4067 0.0643 0.0285 0.159 Uiso 1 1 calc R . .
H28C H 0.2416 0.0230 -0.0027 0.159 Uiso 1 1 calc R . .

loop_
_atom_site_aniso_label
_atom_site_aniso_U_11
_atom_site_aniso_U_22
_atom_site_aniso_U_33
_atom_site_aniso_U_23
_atom_site_aniso_U_13
_atom_site_aniso_U_12
O11 0.0438(16) 0.0593(19) 0.0654(19) -0.0070(15) -0.0024(13) 0.0123(14)
O1 0.0539(19) 0.0589(19) 0.121(3) 0.0081(18) 0.0224(18) 0.0008(16)
O100 0.066(2) 0.085(2) 0.099(2) -0.0077(17) 0.0010(16) 0.0282(17)
N1 0.0352(19) 0.052(2) 0.073(2) 0.0088(17) 0.0062(16) 0.0105(16)
N21 0.063(2) 0.071(2) 0.059(2) 0.032(2) 0.0017(19) 0.0019(19)
C11 0.052(3) 0.067(3) 0.030(2) 0.001(2) 0.0004(18) 0.025(2)
C12 0.054(3) 0.049(3) 0.039(2) 0.006(2) 0.0057(19) 0.019(2)
C13 0.070(3) 0.056(3) 0.059(3) 0.007(2) 0.014(2) 0.019(2)
C14 0.096(4) 0.068(3) 0.072(3) -0.003(3) 0.010(3) 0.045(3)
C15 0.081(4) 0.099(4) 0.074(3) -0.004(3) 0.004(3) 0.058(4)
C16 0.061(3) 0.086(4) 0.056(3) -0.009(2) -0.005(2) 0.037(3)
C1 0.049(3) 0.051(3) 0.052(3) 0.008(2) 0.012(2) 0.014(2)
C17 0.046(2) 0.061(3) 0.076(3) 0.008(2) 0.000(2) 0.021(2)
C18 0.068(3) 0.114(4) 0.086(4) 0.004(3) -0.018(3) 0.036(3)
C19 0.079(3) 0.076(4) 0.136(5) 0.018(3) 0.002(3) 0.038(3)
C20 0.080(3) 0.120(4) 0.089(4) 0.012(3) 0.019(3) 0.053(3)
C21 0.094(4) 0.104(4) 0.100(4) 0.043(3) -0.012(3) 0.012(3)
C22 0.071(4) 0.130(5) 0.191(6) 0.074(5) 0.000(4) 0.005(3)
C23 0.192(7) 0.140(6) 0.056(4) 0.027(4) 0.016(4) 0.019(5)
C24 0.174(7) 0.153(6) 0.075(4) -0.013(4) 0.023(4) 0.028(5)
C25 0.090(4) 0.101(4) 0.106(4) 0.040(3) 0.025(3) 0.016(3)
C26 0.063(4) 0.147(6) 0.260(9) 0.076(5) -0.018(5) 0.005(4)
C27 0.089(4) 0.106(4) 0.118(5) 0.059(4) -0.001(4) 0.008(3)
C28 0.166(7) 0.101(5) 0.117(5) 0.012(4) 0.010(5) 0.031(4)

loop_
_atom_type_symbol
_atom_type_description
_atom_type_scat_dispersion_real
_atom_type_scat_dispersion_imag
_atom_type_scat_source
C C 0.0033 0.0016 'International Tables Vol C Tables 4.2.6.8 and 6.1.1.4'
H H 0.0000 0.0000 'International Tables Vol C Tables 4.2.6.8 and 6.1.1.4'
N N 0.0061 0.0033 'International Tables Vol C Tables 4.2.6.8 and 6.1.1.4'
O O 0.0106 0.0060 'International Tables Vol C Tables 4.2.6.8 and 6.1.1.4'

loop_
_geom_angle_atom_site_label_1
_geom_angle_atom_site_label_2
_geom_angle_atom_site_label_3
_geom_angle
_geom_angle_site_symmetry_1
_geom_angle_site_symmetry_3
_geom_angle_publ_flag
C1 N1 C17 127.5(3) . . ?
C1 N1 H1 116.2 . . ?
C17 N1 H1 116.2 . . ?
C23 N21 C21 114.7(5) . . ?
C23 N21 C25 111.6(4) . . ?
C21 N21 C25 105.6(3) . . ?
C23 N21 C27 105.8(4) . . ?
C21 N21 C27 110.7(3) . . ?
C25 N21 C27 108.4(4) . . ?
O11 C11 C16 120.0(4) . . ?
O11 C11 C12 124.6(4) . . ?
C16 C11 C12 115.4(4) . . ?
C13 C12 C11 120.6(4) . . ?
C13 C12 C1 116.2(4) . . ?
C11 C12 C1 123.2(3) . . ?
C14 C13 C12 121.1(4) . . ?
C14 C13 H13 119.5 . . ?
C12 C13 H13 119.5 . . ?
C13 C14 C15 119.7(4) . . ?
C13 C14 H14 120.2 . . ?
C15 C14 H14 120.2 . . ?
C16 C15 C14 120.5(4) . . ?
C16 C15 H15 119.7 . . ?
C14 C15 H15 119.7 . . ?
C15 C16 C11 122.8(4) . . ?
C15 C16 H16 118.6 . . ?
C11 C16 H16 118.6 . . ?
O1 C1 N1 121.6(4) . . ?
O1 C1 C12 122.2(4) . . ?
N1 C1 C12 116.1(3) . . ?
N1 C17 C20 111.0(3) . . ?
N1 C17 C19 106.0(3) . . ?
C20 C17 C19 109.7(4) . . ?
N1 C17 C18 109.4(3) . . ?
C20 C17 C18 110.6(4) . . ?
C19 C17 C18 110.0(4) . . ?
C17 C18 H18A 109.5 . . ?
C17 C18 H18B 109.5 . . ?
H18A C18 H18B 109.5 . . ?
C17 C18 H18C 109.5 . . ?
H18A C18 H18C 109.5 . . ?
H18B C18 H18C 109.5 . . ?
C17 C19 H19A 109.5 . . ?
C17 C19 H19B 109.5 . . ?
H19A C19 H19B 109.5 . . ?
C17 C19 H19C 109.5 . . ?
H19A C19 H19C 109.5 . . ?
H19B C19 H19C 109.5 . . ?
C17 C20 H20A 109.5 . . ?
C17 C20 H20B 109.5 . . ?
H20A C20 H20B 109.5 . . ?
C17 C20 H20C 109.5 . . ?
H20A C20 H20C 109.5 . . ?
H20B C20 H20C 109.5 . . ?
N21 C21 C22 113.4(4) . . ?
N21 C21 H21A 108.9 . . ?
C22 C21 H21A 108.9 . . ?
N21 C21 H21B 108.9 . . ?
C22 C21 H21B 108.9 . . ?
H21A C21 H21B 107.7 . . ?
C21 C22 H22A 109.5 . . ?
C21 C22 H22B 109.5 . . ?
H22A C22 H22B 109.5 . . ?
C21 C22 H22C 109.5 . . ?
H22A C22 H22C 109.5 . . ?
H22B C22 H22C 109.5 . . ?
N21 C23 C24 112.4(4) . . ?
N21 C23 H23A 109.1 . . ?
C24 C23 H23A 109.1 . . ?
N21 C23 H23B 109.1 . . ?
C24 C23 H23B 109.1 . . ?
H23A C23 H23B 107.8 . . ?
C23 C24 H24A 109.5 . . ?
C23 C24 H24B 109.5 . . ?
H24A C24 H24B 109.5 . . ?
C23 C24 H24C 109.5 . . ?
H24A C24 H24C 109.5 . . ?
H24B C24 H24C 109.5 . . ?
N21 C25 C26 113.6(4) . . ?
N21 C25 H25A 108.9 . . ?
C26 C25 H25A 108.9 . . ?
N21 C25 H25B 108.9 . . ?
C26 C25 H25B 108.9 . . ?
H25A C25 H25B 107.7 . . ?
C25 C26 H26A 109.5 . . ?
C25 C26 H26B 109.5 . . ?
H26A C26 H26B 109.5 . . ?
C25 C26 H26C 109.5 . . ?
H26A C26 H26C 109.5 . . ?
H26B C26 H26C 109.5 . . ?
C28 C27 N21 113.6(4) . . ?
C28 C27 H27A 108.8 . . ?
N21 C27 H27A 108.8 . . ?
C28 C27 H27B 108.8 . . ?
N21 C27 H27B 108.8 . . ?
H27A C27 H27B 107.7 . . ?
C27 C28 H28A 109.5 . . ?
C27 C28 H28B 109.5 . . ?
H28A C28 H28B 109.5 . . ?
C27 C28 H28C 109.5 . . ?
H28A C28 H28C 109.5 . . ?
H28B C28 H28C 109.5 . . ?

loop_
_geom_bond_atom_site_label_1
_geom_bond_atom_site_label_2
_geom_bond_distance
_geom_bond_site_symmetry_2
_geom_bond_publ_flag
O11 C11 1.295(4) . ?
O1 C1 1.232(4) . ?
N1 C1 1.338(4) . ?
N1 C17 1.472(5) . ?
N1 H1 0.8600 . ?
N21 C23 1.454(6) . ?
N21 C21 1.484(5) . ?
N21 C25 1.508(5) . ?
N21 C27 1.570(6) . ?
C11 C16 1.423(5) . ?
C11 C12 1.431(5) . ?
C12 C13 1.394(5) . ?
C12 C1 1.481(5) . ?
C13 C14 1.376(6) . ?
C13 H13 0.9300 . ?
C14 C15 1.377(6) . ?
C14 H14 0.9300 . ?
C15 C16 1.363(5) . ?
C15 H15 0.9300 . ?
C16 H16 0.9300 . ?
C17 C20 1.502(6) . ?
C17 C19 1.515(5) . ?
C17 C18 1.521(5) . ?
C18 H18A 0.9600 . ?
C18 H18B 0.9600 . ?
C18 H18C 0.9600 . ?
C19 H19A 0.9600 . ?
C19 H19B 0.9600 . ?
C19 H19C 0.9600 . ?
C20 H20A 0.9600 . ?
C20 H20B 0.9600 . ?
C20 H20C 0.9600 . ?
C21 C22 1.552(7) . ?
C21 H21A 0.9700 . ?
C21 H21B 0.9700 . ?
C22 H22A 0.9600 . ?
C22 H22B 0.9600 . ?
C22 H22C 0.9600 . ?
C23 C24 1.632(7) . ?
C23 H23A 0.9700 . ?
C23 H23B 0.9700 . ?
C24 H24A 0.9600 . ?
C24 H24B 0.9600 . ?
C24 H24C 0.9600 . ?
C25 C26 1.535(7) . ?
C25 H25A 0.9700 . ?
C25 H25B 0.9700 . ?
C26 H26A 0.9600 . ?
C26 H26B 0.9600 . ?
C26 H26C 0.9600 . ?
C27 C28 1.485(7) . ?
C27 H27A 0.9700 . ?
C27 H27B 0.9700 . ?
C28 H28A 0.9600 . ?
C28 H28B 0.9600 . ?
C28 H28C 0.9600 . ?

loop_
_geom_torsion_atom_site_label_1
_geom_torsion_atom_site_label_2
_geom_torsion_atom_site_label_3
_geom_torsion_atom_site_label_4
_geom_torsion
_geom_torsion_site_symmetry_1
_geom_torsion_site_symmetry_2
_geom_torsion_site_symmetry_3
_geom_torsion_site_symmetry_4
_geom_torsion_publ_flag
O11 C11 C12 C13 178.4(3) . . . . ?
C16 C11 C12 C13 -0.9(5) . . . . ?
O11 C11 C12 C1 0.1(6) . . . . ?
C16 C11 C12 C1 -179.1(3) . . . . ?
C11 C12 C13 C14 0.0(6) . . . . ?
C1 C12 C13 C14 178.4(4) . . . . ?
C12 C13 C14 C15 0.4(6) . . . . ?
C13 C14 C15 C16 0.1(7) . . . . ?
C14 C15 C16 C11 -1.0(7) . . . . ?
O11 C11 C16 C15 -177.9(4) . . . . ?
C12 C11 C16 C15 1.4(6) . . . . ?
C17 N1 C1 O1 1.2(6) . . . . ?
C17 N1 C1 C12 178.6(3) . . . . ?
C13 C12 C1 O1 14.3(5) . . . . ?
C11 C12 C1 O1 -167.4(4) . . . . ?
C13 C12 C1 N1 -163.2(3) . . . . ?
C11 C12 C1 N1 15.2(5) . . . . ?
C1 N1 C17 C20 62.5(5) . . . . ?
C1 N1 C17 C19 -178.4(4) . . . . ?
C1 N1 C17 C18 -59.9(5) . . . . ?
C23 N21 C21 C22 -52.6(6) . . . . ?
C25 N21 C21 C22 -175.9(5) . . . . ?
C27 N21 C21 C22 67.0(6) . . . . ?
C21 N21 C23 C24 -55.6(6) . . . . ?
C25 N21 C23 C24 64.4(6) . . . . ?
C27 N21 C23 C24 -177.8(5) . . . . ?
C23 N21 C25 C26 58.8(6) . . . . ?
C21 N21 C25 C26 -176.0(5) . . . . ?
C27 N21 C25 C26 -57.4(6) . . . . ?
C23 N21 C27 C28 -176.6(5) . . . . ?
C21 N21 C27 C28 58.6(6) . . . . ?
C25 N21 C27 C28 -56.8(5) . . . . ?

loop_
_cod_related_entry_id
_cod_related_entry_database
_cod_related_entry_code
1 ChemSpider 30653334
